data_7017515
loop_
_publ_author_name
'Zhou, Xiaoyan'
'Guo, Yanling'
'Shi, Zhaohua'
'Song, Xueqin'
'Tang, Xiaoliang'
'Hu, Xiong'
'Zhu, Zhentong'
'Li, Pengxuan'
'Liu, Weisheng'

_publ_section_title
;
 Diverse lanthanide coordination polymers tuned by the flexibility of
 ligands and the lanthanide contraction effect: syntheses, structures and
 luminescence.
;
_journal_issue 6
_journal_name_full 'Dalton transactions (Cambridge, England : 2003)'
_journal_page_first 1765
_journal_page_last 1775
_journal_paper_doi 10.1039/c1dt10931f
_journal_volume 41
_journal_year 2012
_chemical_formula_sum 'C51 H54 Er N6 O18'
_chemical_formula_weight 1206.26
_chemical_name_systematic
;
?
;
_space_group_IT_number 2
_symmetry_cell_setting triclinic
_symmetry_space_group_name_Hall '-P 1'
_symmetry_space_group_name_H-M 'P -1'
_atom_sites_solution_hydrogens geom
_atom_sites_solution_primary direct
_atom_sites_solution_secondary difmap
_audit_creation_method SHELXL-97
_cell_angle_alpha 78.8930(10)
_cell_angle_beta 87.493(2)
_cell_angle_gamma 76.8540(10)
_cell_formula_units_Z 2
_cell_length_a 11.3947(5)
_cell_length_b 15.8766(6)
_cell_length_c 17.5415(7)
_cell_measurement_reflns_used 5924
_cell_measurement_temperature 293(2)
_cell_measurement_theta_max 22.87
_cell_measurement_theta_min 2.18
_cell_volume 3032.4(2)
_computing_cell_refinement 'Bruker SMART'
_computing_data_collection 'Bruker SMART'
_computing_data_reduction 'Bruker SAINT'
_computing_molecular_graphics 'Bruker SHELXTL'
_computing_publication_material 'Bruker SHELXTL'
_computing_structure_refinement 'SHELXL-97 (Sheldrick, 1997)'
_computing_structure_solution 'SHELXS-97 (Sheldrick, 1990)'
_diffrn_ambient_temperature 293(2)
_diffrn_measured_fraction_theta_full 0.989
_diffrn_measured_fraction_theta_max 0.989
_diffrn_measurement_device_type 'CCD area detector'
_diffrn_measurement_method 'phi and omega scans'
_diffrn_radiation_monochromator graphite
_diffrn_radiation_source 'fine-focus sealed tube'
_diffrn_radiation_type MoK\a
_diffrn_radiation_wavelength 0.71073
_diffrn_reflns_av_R_equivalents 0.0192
_diffrn_reflns_av_sigmaI/netI 0.0460
_diffrn_reflns_limit_h_max 13
_diffrn_reflns_limit_h_min -13
_diffrn_reflns_limit_k_max 15
_diffrn_reflns_limit_k_min -19
_diffrn_reflns_limit_l_max 20
_diffrn_reflns_limit_l_min -21
_diffrn_reflns_number 15968
_diffrn_reflns_theta_full 25.50
_diffrn_reflns_theta_max 25.50
_diffrn_reflns_theta_min 1.34
_exptl_absorpt_coefficient_mu 1.453
_exptl_absorpt_correction_T_max 0.746
_exptl_absorpt_correction_T_min 0.730
_exptl_absorpt_correction_type multi-scan
_exptl_absorpt_process_details sadabs
_exptl_crystal_colour pink
_exptl_crystal_density_diffrn 1.321
_exptl_crystal_density_method 'not measured'
_exptl_crystal_description block
_exptl_crystal_F_000 1228
_exptl_crystal_size_max 0.23
_exptl_crystal_size_mid 0.21
_exptl_crystal_size_min 0.20
_platon_squeeze_details
;
;
_refine_diff_density_max 0.874
_refine_diff_density_min -0.598
_refine_diff_density_rms 0.071
_refine_ls_extinction_method none
_refine_ls_goodness_of_fit_ref 1.047
_refine_ls_hydrogen_treatment constr
_refine_ls_matrix_type full
_refine_ls_number_parameters 607
_refine_ls_number_reflns 11152
_refine_ls_number_restraints 0
_refine_ls_restrained_S_all 1.047
_refine_ls_R_factor_all 0.0554
_refine_ls_R_factor_gt 0.0393
_refine_ls_shift/su_max 0.001
_refine_ls_shift/su_mean 0.000
_refine_ls_structure_factor_coef Fsqd
_refine_ls_weighting_details 'calc w=1/[\s^2^(Fo^2^)+(0.0372P)^2^+1.6801P] where P=(Fo^2^+2Fc^2^)/3'
_refine_ls_weighting_scheme calc
_refine_ls_wR_factor_gt 0.0877
_refine_ls_wR_factor_ref 0.0928
_reflns_number_gt 8828
_reflns_number_total 11152
_reflns_threshold_expression >2sigma(I)
_cod_data_source_file c1dt10931f.txt
_cod_data_source_block compound12
_cod_depositor_comments
;
The following automatic conversions were performed:

'_symmetry_cell_setting' value 'Triclinic' changed to 'triclinic'
according to /home/saulius/struct/CIF-dictionaries/cif_core.dic
dictionary named 'cif_core.dic' version 2.4.1 from 2010-06-29.

Automatic conversion script
Id: cif_fix_values 1715 2011-07-08 13:25:40Z adriana 
;
_cod_original_sg_symbol_H-M P-1
_cod_database_code 7017515

loop_
_symmetry_equiv_pos_as_xyz
'x, y, z'
'-x, -y, -z'

loop_
_atom_site_label
_atom_site_type_symbol
_atom_site_fract_x
_atom_site_fract_y
_atom_site_fract_z
_atom_site_U_iso_or_equiv
_atom_site_adp_type
_atom_site_occupancy
_atom_site_symmetry_multiplicity
_atom_site_calc_flag
_atom_site_refinement_flags
Er1 Er 0.159313(18) 0.701401(13) 0.251316(11) 0.05143(8) Uani 1 1 d .
C1 C 0.0708(5) 0.5620(2) -0.0686(2) 0.110(2) Uani 1 1 d G
H1 H 0.1472 0.5252 -0.0617 0.132 Uiso 1 1 calc R
C2 C -0.0130(6) 0.5446(3) -0.1152(2) 0.149(4) Uani 1 1 d G
H2 H 0.0073 0.4961 -0.1394 0.179 Uiso 1 1 calc R
C3 C -0.1272(6) 0.5997(5) -0.1254(3) 0.164(5) Uani 1 1 d G
H3 H -0.1833 0.5880 -0.1566 0.197 Uiso 1 1 calc R
C4 C -0.1576(4) 0.6722(4) -0.0891(3) 0.168(4) Uani 1 1 d G
H4 H -0.2340 0.7090 -0.0959 0.201 Uiso 1 1 calc R
C5 C -0.0737(5) 0.6896(3) -0.0425(3) 0.120(2) Uani 1 1 d G
H5 H -0.0940 0.7381 -0.0182 0.145 Uiso 1 1 calc R
C6 C 0.0405(4) 0.6345(3) -0.03226(19) 0.0795(16) Uani 1 1 d G
C7 C 0.1268(5) 0.6518(3) 0.0207(3) 0.0818(15) Uani 1 1 d .
H7A H 0.0990 0.6395 0.0739 0.098 Uiso 1 1 calc R
H7B H 0.2050 0.6128 0.0168 0.098 Uiso 1 1 calc R
C8 C 0.1534(4) 0.7905(3) 0.0526(2) 0.0531(10) Uani 1 1 d .
C9 C 0.1584(3) 0.88483(14) 0.02590(15) 0.0514(10) Uani 1 1 d G
C10 C 0.1855(3) 0.92715(19) 0.08303(12) 0.0668(12) Uani 1 1 d G
H10 H 0.1984 0.8968 0.1339 0.080 Uiso 1 1 calc R
C11 C 0.1933(3) 1.01484(19) 0.06407(18) 0.0779(14) Uani 1 1 d G
H11 H 0.2114 1.0432 0.1023 0.093 Uiso 1 1 calc R
C12 C 0.1740(3) 1.06021(14) -0.0120(2) 0.0834(15) Uani 1 1 d G
H12 H 0.1792 1.1189 -0.0247 0.100 Uiso 1 1 calc R
C13 C 0.1469(3) 1.01788(18) -0.06916(14) 0.0762(14) Uani 1 1 d G
H13 H 0.1340 1.0482 -0.1201 0.091 Uiso 1 1 calc R
C14 C 0.1391(3) 0.93019(18) -0.05020(13) 0.0580(11) Uani 1 1 d G
C15 C 0.0952(5) 0.9294(3) -0.1829(3) 0.0807(15) Uani 1 1 d .
H15A H 0.1713 0.9403 -0.2046 0.097 Uiso 1 1 calc R
H15B H 0.0370 0.9853 -0.1878 0.097 Uiso 1 1 calc R
C16 C 0.0518(5) 0.8685(3) -0.2238(3) 0.0811(15) Uani 1 1 d .
H16A H -0.0218 0.8554 -0.1997 0.097 Uiso 1 1 calc R
H16B H 0.0342 0.8963 -0.2776 0.097 Uiso 1 1 calc R
C17 C 0.1005(5) 0.7269(4) -0.2540(3) 0.0819(15) Uani 1 1 d .
H17A H 0.0848 0.7494 -0.3089 0.098 Uiso 1 1 calc R
H17B H 0.0261 0.7161 -0.2293 0.098 Uiso 1 1 calc R
C18 C 0.5469(7) 0.9583(5) 0.5003(5) 0.132(3) Uani 1 1 d .
H18A H 0.6181 0.9596 0.5280 0.158 Uiso 1 1 calc R
H18B H 0.5160 0.9079 0.5258 0.158 Uiso 1 1 calc R
C19 C 0.6593(7) 0.8739(5) 0.4190(5) 0.139(3) Uani 1 1 d .
H19A H 0.6253 0.8244 0.4428 0.167 Uiso 1 1 calc R
H19B H 0.7309 0.8718 0.4479 0.167 Uiso 1 1 calc R
C20 C 0.6919(6) 0.8681(5) 0.3364(5) 0.125(3) Uani 1 1 d .
H20A H 0.7208 0.9194 0.3110 0.150 Uiso 1 1 calc R
H20B H 0.7544 0.8158 0.3338 0.150 Uiso 1 1 calc R
C21 C 0.5899(3) 0.8264(2) 0.23685(19) 0.0764(14) Uani 1 1 d G
C22 C 0.6965(2) 0.8000(3) 0.1975(2) 0.0894(16) Uani 1 1 d G
H22 H 0.7675 0.8122 0.2120 0.107 Uiso 1 1 calc R
C23 C 0.6969(3) 0.7554(3) 0.1367(2) 0.109(2) Uani 1 1 d G
H23 H 0.7683 0.7377 0.1104 0.130 Uiso 1 1 calc R
C24 C 0.5908(4) 0.7371(3) 0.1151(2) 0.116(2) Uani 1 1 d G
H24 H 0.5911 0.7072 0.0744 0.139 Uiso 1 1 calc R
C25 C 0.4842(3) 0.7635(3) 0.1544(2) 0.0927(17) Uani 1 1 d G
H25 H 0.4132 0.7512 0.1400 0.111 Uiso 1 1 calc R
C26 C 0.4838(2) 0.8081(2) 0.21528(19) 0.0662(12) Uani 1 1 d G
C27 C 0.3657(4) 0.8341(3) 0.2543(3) 0.0648(12) Uani 1 1 d .
C28 C 0.2371(5) 0.9443(4) 0.3211(4) 0.0899(16) Uani 1 1 d .
H28A H 0.1713 0.9254 0.3012 0.108 Uiso 1 1 calc R
H28B H 0.2234 1.0077 0.3049 0.108 Uiso 1 1 calc R
C29 C 0.2362(3) 0.9220(2) 0.4086(2) 0.0856(16) Uani 1 1 d G
C30 C 0.1569(3) 0.97912(17) 0.4480(2) 0.140(3) Uani 1 1 d G
H30 H 0.1083 1.0301 0.4204 0.168 Uiso 1 1 calc R
C31 C 0.1502(3) 0.9600(2) 0.5286(2) 0.168(4) Uani 1 1 d G
H31 H 0.0971 0.9983 0.5549 0.202 Uiso 1 1 calc R
C32 C 0.2228(3) 0.8838(2) 0.56975(19) 0.135(3) Uani 1 1 d G
H32 H 0.2184 0.8710 0.6237 0.162 Uiso 1 1 calc R
C33 C 0.3022(2) 0.8266(2) 0.5303(2) 0.149(3) Uani 1 1 d G
H33 H 0.3508 0.7756 0.5579 0.178 Uiso 1 1 calc R
C34 C 0.3089(3) 0.8457(2) 0.4498(2) 0.119(2) Uani 1 1 d G
H34 H 0.3619 0.8075 0.4234 0.142 Uiso 1 1 calc R
C35 C -0.0146(2) 0.72868(17) 0.52926(13) 0.0984(19) Uani 1 1 d G
H35 H 0.0206 0.7620 0.4891 0.118 Uiso 1 1 calc R
C36 C -0.1032(2) 0.7702(2) 0.57520(19) 0.134(3) Uani 1 1 d G
H36 H -0.1272 0.8313 0.5658 0.161 Uiso 1 1 calc R
C37 C -0.1558(3) 0.7203(3) 0.6352(2) 0.151(4) Uani 1 1 d G
H37 H -0.2150 0.7481 0.6659 0.181 Uiso 1 1 calc R
C38 C -0.1199(3) 0.6290(3) 0.64919(16) 0.158(4) Uani 1 1 d G
H38 H -0.1551 0.5957 0.6893 0.190 Uiso 1 1 calc R
C39 C -0.0314(3) 0.5875(2) 0.60325(17) 0.101(2) Uani 1 1 d G
H39 H -0.0074 0.5264 0.6126 0.121 Uiso 1 1 calc R
C40 C 0.0212(3) 0.63734(17) 0.54328(16) 0.0644(12) Uani 1 1 d G
C41 C 0.1075(5) 0.5947(4) 0.4899(3) 0.0852(16) Uani 1 1 d .
H41A H 0.1120 0.5318 0.5022 0.102 Uiso 1 1 calc R
H41B H 0.0765 0.6158 0.4374 0.102 Uiso 1 1 calc R
C42 C 0.2987(4) 0.6211(3) 0.4305(2) 0.0536(10) Uani 1 1 d .
C43 C 0.4282(2) 0.62221(18) 0.44018(16) 0.0520(10) Uani 1 1 d G
C44 C 0.4930(3) 0.63393(19) 0.37141(13) 0.0626(11) Uani 1 1 d G
H44 H 0.4553 0.6404 0.3240 0.075 Uiso 1 1 calc R
C45 C 0.6140(3) 0.6360(2) 0.37348(17) 0.0738(13) Uani 1 1 d G
H45 H 0.6574 0.6439 0.3275 0.089 Uiso 1 1 calc R
C46 C 0.6704(2) 0.6264(2) 0.4443(2) 0.0825(15) Uani 1 1 d G
H46 H 0.7514 0.6278 0.4457 0.099 Uiso 1 1 calc R
C47 C 0.6057(3) 0.6147(2) 0.51309(16) 0.0738(13) Uani 1 1 d G
H47 H 0.6434 0.6083 0.5605 0.089 Uiso 1 1 calc R
C48 C 0.4846(3) 0.61260(19) 0.51102(13) 0.0590(11) Uani 1 1 d G
C49 C 0.4736(5) 0.5878(4) 0.6507(3) 0.0786(15) Uani 1 1 d .
H49A H 0.5025 0.6397 0.6549 0.094 Uiso 1 1 calc R
H49B H 0.5413 0.5373 0.6578 0.094 Uiso 1 1 calc R
C50 C 0.3795(5) 0.5740(4) 0.7099(3) 0.0834(16) Uani 1 1 d .
H50A H 0.3441 0.5264 0.7014 0.100 Uiso 1 1 calc R
H50B H 0.4148 0.5581 0.7615 0.100 Uiso 1 1 calc R
C51 C 0.1939(5) 0.6430(4) 0.7562(3) 0.0880(16) Uani 1 1 d .
H51A H 0.2239 0.6277 0.8091 0.106 Uiso 1 1 calc R
H51B H 0.1588 0.5958 0.7465 0.106 Uiso 1 1 calc R
N1 N 0.1385(4) 0.7435(2) 0.0011(2) 0.0704(11) Uani 1 1 d .
H1A H 0.1354 0.7682 -0.0472 0.084 Uiso 1 1 calc R
N2 N 0.3482(4) 0.9040(3) 0.2879(3) 0.0873(13) Uani 1 1 d .
H2A H 0.4089 0.9273 0.2900 0.105 Uiso 1 1 calc R
N3 N 0.2302(3) 0.6093(3) 0.4916(2) 0.0699(10) Uani 1 1 d .
H3A H 0.2589 0.6102 0.5359 0.084 Uiso 1 1 calc R
N4 N 0.3033(4) 0.5460(3) 0.2082(2) 0.0771(12) Uani 1 1 d .
N5 N -0.0547(4) 0.6350(3) 0.2536(3) 0.0680(10) Uani 1 1 d .
N6 N 0.0064(4) 0.8449(3) 0.3084(3) 0.0665(10) Uani 1 1 d .
O1 O 0.1639(3) 0.7570(2) 0.12286(16) 0.0665(8) Uani 1 1 d .
O2 O 0.1097(3) 0.88730(19) -0.10358(16) 0.0726(9) Uani 1 1 d .
O3 O 0.1405(3) 0.7903(2) -0.22034(18) 0.0751(9) Uani 1 1 d .
O4 O 0.5761(4) 0.9520(3) 0.4214(3) 0.1155(14) Uani 1 1 d .
O5 O 0.5846(3) 0.8640(3) 0.3005(3) 0.1144(15) Uani 1 1 d .
O6 O 0.2853(3) 0.7946(2) 0.25129(16) 0.0641(8) Uani 1 1 d .
O7 O 0.2579(3) 0.62836(19) 0.36409(16) 0.0644(8) Uani 1 1 d .
O8 O 0.4192(3) 0.5989(2) 0.57681(17) 0.0704(9) Uani 1 1 d .
O9 O 0.2900(3) 0.6526(2) 0.70381(18) 0.0779(9) Uani 1 1 d .
O10 O 0.3462(3) 0.6125(2) 0.20642(19) 0.0768(9) Uani 1 1 d .
O11 O 0.1966(4) 0.5536(2) 0.2299(2) 0.0888(11) Uani 1 1 d .
O12 O 0.3617(4) 0.4784(3) 0.1917(3) 0.1281(18) Uani 1 1 d .
O13 O -0.0026(3) 0.6391(2) 0.3145(2) 0.0787(9) Uani 1 1 d .
O14 O -0.1345(3) 0.5958(3) 0.2566(2) 0.0984(12) Uani 1 1 d .
O15 O -0.0176(3) 0.6737(2) 0.1912(2) 0.0736(9) Uani 1 1 d .
O16 O 0.0774(3) 0.7845(2) 0.35230(17) 0.0721(9) Uani 1 1 d .
O17 O -0.0553(3) 0.9076(2) 0.3323(2) 0.0899(11) Uani 1 1 d .
O18 O 0.0049(3) 0.8377(2) 0.23790(18) 0.0708(9) Uani 1 1 d .

loop_
_atom_site_aniso_label
_atom_site_aniso_U_11
_atom_site_aniso_U_22
_atom_site_aniso_U_33
_atom_site_aniso_U_23
_atom_site_aniso_U_13
_atom_site_aniso_U_12
Er1 0.05551(13) 0.05489(12) 0.04715(12) -0.01161(8) -0.00875(8) -0.01567(9)
C1 0.210(8) 0.086(4) 0.060(3) -0.026(3) 0.030(4) -0.081(5)
C2 0.285(13) 0.139(7) 0.076(5) -0.031(4) 0.023(6) -0.148(9)
C3 0.243(12) 0.208(11) 0.095(6) -0.025(6) -0.011(7) -0.157(10)
C4 0.122(7) 0.218(11) 0.177(9) -0.028(8) -0.026(6) -0.069(7)
C5 0.113(6) 0.146(6) 0.121(6) -0.046(5) -0.004(5) -0.049(5)
C6 0.125(5) 0.080(4) 0.052(3) -0.023(3) 0.014(3) -0.054(3)
C7 0.121(5) 0.059(3) 0.071(3) -0.011(3) -0.011(3) -0.031(3)
C8 0.053(3) 0.062(3) 0.049(2) -0.015(2) -0.007(2) -0.017(2)
C9 0.052(2) 0.053(2) 0.053(2) -0.016(2) -0.0010(19) -0.013(2)
C10 0.071(3) 0.071(3) 0.065(3) -0.019(2) -0.006(2) -0.025(3)
C11 0.088(4) 0.069(3) 0.093(4) -0.037(3) 0.004(3) -0.032(3)
C12 0.096(4) 0.058(3) 0.100(4) -0.016(3) 0.009(3) -0.025(3)
C13 0.100(4) 0.057(3) 0.068(3) -0.006(2) 0.012(3) -0.017(3)
C14 0.062(3) 0.057(3) 0.054(3) -0.012(2) 0.002(2) -0.011(2)
C15 0.121(5) 0.062(3) 0.047(3) -0.002(2) 0.000(3) -0.004(3)
C16 0.094(4) 0.087(4) 0.050(3) -0.010(3) -0.011(3) 0.004(3)
C17 0.081(4) 0.107(4) 0.070(3) -0.036(3) 0.004(3) -0.030(3)
C18 0.132(7) 0.132(6) 0.149(7) -0.061(6) -0.036(6) -0.029(5)
C19 0.130(6) 0.137(7) 0.160(8) -0.074(6) -0.052(6) -0.002(5)
C20 0.080(4) 0.137(6) 0.177(7) -0.059(5) -0.045(5) -0.028(4)
C21 0.062(3) 0.077(3) 0.091(4) -0.012(3) -0.007(3) -0.017(3)
C22 0.069(4) 0.092(4) 0.105(5) -0.011(3) 0.001(3) -0.020(3)
C23 0.085(5) 0.133(6) 0.101(5) -0.008(4) 0.022(4) -0.026(4)
C24 0.101(5) 0.171(7) 0.092(4) -0.052(4) 0.025(4) -0.043(5)
C25 0.080(4) 0.136(5) 0.076(4) -0.040(4) 0.014(3) -0.038(4)
C26 0.063(3) 0.071(3) 0.068(3) -0.008(2) -0.006(2) -0.023(2)
C27 0.069(3) 0.066(3) 0.062(3) -0.010(2) -0.012(2) -0.019(3)
C28 0.080(4) 0.081(4) 0.113(5) -0.033(3) 0.003(3) -0.016(3)
C29 0.076(4) 0.078(4) 0.119(5) -0.044(4) 0.008(3) -0.031(3)
C30 0.121(6) 0.153(7) 0.156(7) -0.096(6) 0.004(5) 0.003(5)
C31 0.152(8) 0.225(11) 0.151(8) -0.111(8) 0.017(7) -0.028(7)
C32 0.142(7) 0.170(8) 0.117(6) -0.040(6) 0.018(5) -0.076(6)
C33 0.235(10) 0.106(6) 0.105(6) -0.030(5) 0.015(6) -0.033(6)
C34 0.165(7) 0.073(4) 0.114(5) -0.026(4) 0.001(5) -0.011(4)
C35 0.133(6) 0.085(4) 0.064(3) -0.002(3) -0.002(3) -0.007(4)
C36 0.140(7) 0.138(6) 0.104(5) -0.035(5) -0.036(5) 0.026(5)
C37 0.087(5) 0.260(12) 0.133(7) -0.103(8) 0.004(5) -0.042(7)
C38 0.188(9) 0.279(12) 0.075(4) -0.068(6) 0.061(5) -0.171(9)
C39 0.149(6) 0.114(5) 0.058(3) -0.006(3) -0.001(4) -0.074(4)
C40 0.063(3) 0.087(4) 0.046(2) -0.003(2) -0.008(2) -0.031(3)
C41 0.072(4) 0.106(4) 0.088(4) -0.029(3) -0.003(3) -0.032(3)
C42 0.066(3) 0.047(2) 0.044(2) -0.0088(19) -0.006(2) -0.004(2)
C43 0.057(3) 0.043(2) 0.053(2) -0.0111(19) -0.010(2) -0.0013(19)
C44 0.066(3) 0.058(3) 0.056(3) -0.005(2) -0.002(2) -0.004(2)
C45 0.065(3) 0.070(3) 0.076(3) -0.005(3) 0.009(3) -0.003(3)
C46 0.055(3) 0.075(3) 0.113(5) -0.011(3) -0.003(3) -0.009(3)
C47 0.065(3) 0.075(3) 0.080(3) -0.017(3) -0.018(3) -0.008(3)
C48 0.063(3) 0.052(3) 0.060(3) -0.012(2) -0.012(2) -0.005(2)
C49 0.081(4) 0.096(4) 0.056(3) -0.023(3) -0.018(3) -0.004(3)
C50 0.105(4) 0.082(4) 0.055(3) -0.017(3) -0.016(3) 0.001(3)
C51 0.108(5) 0.094(4) 0.072(3) -0.033(3) 0.015(3) -0.032(4)
N1 0.112(3) 0.058(2) 0.047(2) -0.0090(18) -0.015(2) -0.028(2)
N2 0.071(3) 0.085(3) 0.123(4) -0.047(3) 0.010(3) -0.032(2)
N3 0.063(3) 0.092(3) 0.058(2) -0.017(2) -0.009(2) -0.020(2)
N4 0.077(3) 0.076(3) 0.082(3) -0.038(2) -0.030(2) 0.003(3)
N5 0.054(2) 0.068(3) 0.087(3) -0.022(2) -0.010(2) -0.016(2)
N6 0.062(3) 0.064(3) 0.077(3) -0.024(2) 0.009(2) -0.015(2)
O1 0.089(2) 0.075(2) 0.0450(17) -0.0104(15) -0.0127(15) -0.0350(17)
O2 0.115(3) 0.0602(19) 0.0429(16) -0.0064(14) -0.0081(17) -0.0207(18)
O3 0.082(2) 0.082(2) 0.0619(19) -0.0243(17) -0.0089(17) -0.0094(19)
O4 0.119(4) 0.107(3) 0.135(4) -0.049(3) -0.026(3) -0.026(3)
O5 0.073(3) 0.150(4) 0.144(4) -0.079(3) -0.022(2) -0.029(2)
O6 0.066(2) 0.076(2) 0.0629(19) -0.0201(16) -0.0058(15) -0.0334(17)
O7 0.069(2) 0.071(2) 0.0510(17) -0.0116(15) -0.0133(15) -0.0086(16)
O8 0.067(2) 0.097(2) 0.0485(17) -0.0200(16) -0.0100(15) -0.0136(18)
O9 0.091(3) 0.078(2) 0.063(2) -0.0196(17) 0.0033(19) -0.011(2)
O10 0.079(2) 0.083(2) 0.075(2) -0.0297(19) 0.0019(18) -0.0193(19)
O11 0.072(3) 0.070(2) 0.134(3) -0.040(2) -0.011(2) -0.0149(19)
O12 0.093(3) 0.105(3) 0.195(5) -0.094(3) -0.038(3) 0.022(3)
O13 0.073(2) 0.097(3) 0.073(2) -0.0141(19) -0.0037(18) -0.0359(19)
O14 0.071(2) 0.101(3) 0.137(3) -0.027(2) -0.006(2) -0.042(2)
O15 0.066(2) 0.089(2) 0.071(2) -0.0143(19) -0.0105(17) -0.0259(18)
O16 0.094(3) 0.065(2) 0.0520(18) -0.0099(16) 0.0005(17) -0.0075(19)
O17 0.088(3) 0.082(2) 0.099(3) -0.038(2) 0.007(2) -0.004(2)
O18 0.080(2) 0.070(2) 0.061(2) -0.0207(16) -0.0156(17) -0.0023(17)

loop_
_atom_type_symbol
_atom_type_description
_atom_type_scat_dispersion_real
_atom_type_scat_dispersion_imag
_atom_type_scat_source
C C 0.0033 0.0016 'International Tables Vol C Tables 4.2.6.8 and 6.1.1.4'
Er Er -0.2586 4.9576 'International Tables Vol C Tables 4.2.6.8 and 6.1.1.4'
N N 0.0061 0.0033 'International Tables Vol C Tables 4.2.6.8 and 6.1.1.4'
O O 0.0106 0.0060 'International Tables Vol C Tables 4.2.6.8 and 6.1.1.4'
H H 0.0000 0.0000 'International Tables Vol C Tables 4.2.6.8 and 6.1.1.4'

loop_
_geom_angle_atom_site_label_1
_geom_angle_atom_site_label_2
_geom_angle_atom_site_label_3
_geom_angle
_geom_angle_site_symmetry_1
_geom_angle_site_symmetry_3
O1 Er1 O6 79.90(10) . .
O1 Er1 O7 149.99(12) . .
O6 Er1 O7 83.60(11) . .
O1 Er1 O11 92.49(13) . .
O6 Er1 O11 131.54(13) . .
O7 Er1 O11 79.95(12) . .
O1 Er1 O13 123.95(11) . .
O6 Er1 O13 147.80(11) . .
O7 Er1 O13 81.95(11) . .
O11 Er1 O13 73.57(13) . .
O1 Er1 O18 77.27(11) . .
O6 Er1 O18 82.70(11) . .
O7 Er1 O18 125.26(10) . .
O11 Er1 O18 142.46(12) . .
O13 Er1 O18 82.45(12) . .
O1 Er1 O16 125.81(11) . .
O6 Er1 O16 76.02(11) . .
O7 Er1 O16 73.10(11) . .
O11 Er1 O16 138.79(13) . .
O13 Er1 O16 72.29(11) . .
O18 Er1 O16 52.17(10) . .
O1 Er1 O10 76.29(12) . .
O6 Er1 O10 80.27(12) . .
O7 Er1 O10 76.33(11) . .
O11 Er1 O10 51.63(12) . .
O13 Er1 O10 123.41(12) . .
O18 Er1 O10 150.61(12) . .
O16 Er1 O10 142.94(12) . .
O1 Er1 O15 72.54(11) . .
O6 Er1 O15 146.78(11) . .
O7 Er1 O15 129.13(11) . .
O11 Er1 O15 68.92(12) . .
O13 Er1 O15 51.62(11) . .
O18 Er1 O15 73.56(11) . .
O16 Er1 O15 105.46(12) . .
O10 Er1 O15 109.96(11) . .
C2 C1 C6 120.0 . .
C2 C1 H1 120.0 . .
C6 C1 H1 120.0 . .
C1 C2 C3 120.0 . .
C1 C2 H2 120.0 . .
C3 C2 H2 120.0 . .
C4 C3 C2 120.0 . .
C4 C3 H3 120.0 . .
C2 C3 H3 120.0 . .
C3 C4 C5 120.0 . .
C3 C4 H4 120.0 . .
C5 C4 H4 120.0 . .
C6 C5 C4 120.0 . .
C6 C5 H5 120.0 . .
C4 C5 H5 120.0 . .
C5 C6 C1 120.0 . .
C5 C6 C7 119.2(4) . .
C1 C6 C7 120.7(4) . .
N1 C7 C6 110.9(4) . .
N1 C7 H7A 109.5 . .
C6 C7 H7A 109.5 . .
N1 C7 H7B 109.5 . .
C6 C7 H7B 109.5 . .
H7A C7 H7B 108.1 . .
O1 C8 N1 120.7(4) . .
O1 C8 C9 120.0(3) . .
N1 C8 C9 119.3(3) . .
C10 C9 C14 120.0 . .
C10 C9 C8 115.5(2) . .
C14 C9 C8 124.5(2) . .
C11 C10 C9 120.0 . .
C11 C10 H10 120.0 . .
C9 C10 H10 120.0 . .
C10 C11 C12 120.0 . .
C10 C11 H11 120.0 . .
C12 C11 H11 120.0 . .
C13 C12 C11 120.0 . .
C13 C12 H12 120.0 . .
C11 C12 H12 120.0 . .
C12 C13 C14 120.0 . .
C12 C13 H13 120.0 . .
C14 C13 H13 120.0 . .
O2 C14 C13 121.9(2) . .
O2 C14 C9 118.1(2) . .
C13 C14 C9 120.0 . .
O2 C15 C16 106.4(4) . .
O2 C15 H15A 110.4 . .
C16 C15 H15A 110.4 . .
O2 C15 H15B 110.4 . .
C16 C15 H15B 110.4 . .
H15A C15 H15B 108.6 . .
O3 C16 C15 109.6(4) . .
O3 C16 H16A 109.7 . .
C15 C16 H16A 109.7 . .
O3 C16 H16B 109.7 . .
C15 C16 H16B 109.7 . .
H16A C16 H16B 108.2 . .
O3 C17 C51 110.2(5) . 1_554
O3 C17 H17A 109.6 . .
C51 C17 H17A 109.6 1_554 .
O3 C17 H17B 109.6 . .
C51 C17 H17B 109.6 1_554 .
H17A C17 H17B 108.1 . .
O4 C18 C18 107.3(9) . 2_676
O4 C18 H18A 110.2 . .
C18 C18 H18A 110.2 2_676 .
O4 C18 H18B 110.2 . .
C18 C18 H18B 110.2 2_676 .
H18A C18 H18B 108.5 . .
O4 C19 C20 109.4(7) . .
O4 C19 H19A 109.8 . .
C20 C19 H19A 109.8 . .
O4 C19 H19B 109.8 . .
C20 C19 H19B 109.8 . .
H19A C19 H19B 108.2 . .
O5 C20 C19 105.9(6) . .
O5 C20 H20A 110.6 . .
C19 C20 H20A 110.6 . .
O5 C20 H20B 110.6 . .
C19 C20 H20B 110.6 . .
H20A C20 H20B 108.7 . .
O5 C21 C22 123.1(3) . .
O5 C21 C26 116.7(3) . .
C22 C21 C26 120.0 . .
C23 C22 C21 120.0 . .
C23 C22 H22 120.0 . .
C21 C22 H22 120.0 . .
C22 C23 C24 120.0 . .
C22 C23 H23 120.0 . .
C24 C23 H23 120.0 . .
C23 C24 C25 120.0 . .
C23 C24 H24 120.0 . .
C25 C24 H24 120.0 . .
C26 C25 C24 120.0 . .
C26 C25 H25 120.0 . .
C24 C25 H25 120.0 . .
C25 C26 C21 120.0 . .
C25 C26 C27 116.6(3) . .
C21 C26 C27 123.4(3) . .
O6 C27 N2 121.5(5) . .
O6 C27 C26 120.5(4) . .
N2 C27 C26 117.9(4) . .
N2 C28 C29 113.0(5) . .
N2 C28 H28A 109.0 . .
C29 C28 H28A 109.0 . .
N2 C28 H28B 109.0 . .
C29 C28 H28B 109.0 . .
H28A C28 H28B 107.8 . .
C30 C29 C34 120.0 . .
C30 C29 C28 117.9(3) . .
C34 C29 C28 122.1(3) . .
C31 C30 C29 120.0 . .
C31 C30 H30 120.0 . .
C29 C30 H30 120.0 . .
C30 C31 C32 120.0 . .
C30 C31 H31 120.0 . .
C32 C31 H31 120.0 . .
C33 C32 C31 120.0 . .
C33 C32 H32 120.0 . .
C31 C32 H32 120.0 . .
C32 C33 C34 120.0 . .
C32 C33 H33 120.0 . .
C34 C33 H33 120.0 . .
C33 C34 C29 120.0 . .
C33 C34 H34 120.0 . .
C29 C34 H34 120.0 . .
C36 C35 C40 120.0 . .
C36 C35 H35 120.0 . .
C40 C35 H35 120.0 . .
C35 C36 C37 120.0 . .
C35 C36 H36 120.0 . .
C37 C36 H36 120.0 . .
C38 C37 C36 120.0 . .
C38 C37 H37 120.0 . .
C36 C37 H37 120.0 . .
C37 C38 C39 120.0 . .
C37 C38 H38 120.0 . .
C39 C38 H38 120.0 . .
C38 C39 C40 120.0 . .
C38 C39 H39 120.0 . .
C40 C39 H39 120.0 . .
C39 C40 C35 120.0 . .
C39 C40 C41 120.9(3) . .
C35 C40 C41 119.0(3) . .
N3 C41 C40 115.3(4) . .
N3 C41 H41A 108.4 . .
C40 C41 H41A 108.4 . .
N3 C41 H41B 108.4 . .
C40 C41 H41B 108.4 . .
H41A C41 H41B 107.5 . .
O7 C42 N3 120.3(4) . .
O7 C42 C43 119.7(4) . .
N3 C42 C43 119.9(3) . .
C44 C43 C48 120.0 . .
C44 C43 C42 115.0(2) . .
C48 C43 C42 125.0(2) . .
C45 C44 C43 120.0 . .
C45 C44 H44 120.0 . .
C43 C44 H44 120.0 . .
C44 C45 C46 120.0 . .
C44 C45 H45 120.0 . .
C46 C45 H45 120.0 . .
C47 C46 C45 120.0 . .
C47 C46 H46 120.0 . .
C45 C46 H46 120.0 . .
C48 C47 C46 120.0 . .
C48 C47 H47 120.0 . .
C46 C47 H47 120.0 . .
O8 C48 C47 121.8(2) . .
O8 C48 C43 118.1(2) . .
C47 C48 C43 120.0 . .
O8 C49 C50 106.7(4) . .
O8 C49 H49A 110.4 . .
C50 C49 H49A 110.4 . .
O8 C49 H49B 110.4 . .
C50 C49 H49B 110.4 . .
H49A C49 H49B 108.6 . .
O9 C50 C49 108.6(4) . .
O9 C50 H50A 110.0 . .
C49 C50 H50A 110.0 . .
O9 C50 H50B 110.0 . .
C49 C50 H50B 110.0 . .
H50A C50 H50B 108.4 . .
O9 C51 C17 109.7(5) . 1_556
O9 C51 H51A 109.7 . .
C17 C51 H51A 109.7 1_556 .
O9 C51 H51B 109.7 . .
C17 C51 H51B 109.7 1_556 .
H51A C51 H51B 108.2 . .
C8 N1 C7 124.1(4) . .
C8 N1 H1A 117.9 . .
C7 N1 H1A 117.9 . .
C27 N2 C28 125.9(4) . .
C27 N2 H2A 117.0 . .
C28 N2 H2A 117.0 . .
C42 N3 C41 124.6(4) . .
C42 N3 H3A 117.7 . .
C41 N3 H3A 117.7 . .
O12 N4 O11 121.8(5) . .
O12 N4 O10 122.7(5) . .
O11 N4 O10 115.5(4) . .
O14 N5 O15 123.3(4) . .
O14 N5 O13 121.1(5) . .
O15 N5 O13 115.6(4) . .
O17 N6 O16 121.6(4) . .
O17 N6 O18 122.1(4) . .
O16 N6 O18 116.3(4) . .
C8 O1 Er1 173.2(3) . .
C14 O2 C15 120.2(3) . .
C16 O3 C17 112.1(4) . .
C19 O4 C18 109.3(6) . .
C21 O5 C20 120.5(5) . .
C27 O6 Er1 170.9(3) . .
C42 O7 Er1 155.6(3) . .
C48 O8 C49 120.0(3) . .
C50 O9 C51 111.7(4) . .
N4 O10 Er1 94.5(3) . .
N4 O11 Er1 98.4(3) . .
N5 O13 Er1 97.2(3) . .
N5 O15 Er1 94.6(2) . .
N6 O16 Er1 95.8(3) . .
N6 O18 Er1 95.7(3) . .

loop_
_geom_bond_atom_site_label_1
_geom_bond_atom_site_label_2
_geom_bond_distance
_geom_bond_site_symmetry_2
Er1 O1 2.259(3) .
Er1 O6 2.284(3) .
Er1 O7 2.288(3) .
Er1 O11 2.387(3) .
Er1 O13 2.417(3) .
Er1 O18 2.438(3) .
Er1 O16 2.438(3) .
Er1 O10 2.462(3) .
Er1 O15 2.477(3) .
C1 C2 1.3900 .
C1 C6 1.3900 .
C1 H1 0.9300 .
C2 C3 1.3900 .
C2 H2 0.9300 .
C3 C4 1.3900 .
C3 H3 0.9300 .
C4 C5 1.3900 .
C4 H4 0.9300 .
C5 C6 1.3900 .
C5 H5 0.9300 .
C6 C7 1.486(6) .
C7 N1 1.465(5) .
C7 H7A 0.9700 .
C7 H7B 0.9700 .
C8 O1 1.243(5) .
C8 N1 1.317(5) .
C8 C9 1.495(5) .
C9 C10 1.3900 .
C9 C14 1.3900 .
C10 C11 1.3900 .
C10 H10 0.9300 .
C11 C12 1.3900 .
C11 H11 0.9300 .
C12 C13 1.3900 .
C12 H12 0.9300 .
C13 C14 1.3900 .
C13 H13 0.9300 .
C14 O2 1.352(3) .
C15 O2 1.422(5) .
C15 C16 1.487(7) .
C15 H15A 0.9700 .
C15 H15B 0.9700 .
C16 O3 1.406(6) .
C16 H16A 0.9700 .
C16 H16B 0.9700 .
C17 O3 1.425(5) .
C17 C51 1.490(8) 1_554
C17 H17A 0.9700 .
C17 H17B 0.9700 .
C18 O4 1.425(9) .
C18 C18 1.501(13) 2_676
C18 H18A 0.9700 .
C18 H18B 0.9700 .
C19 O4 1.386(8) .
C19 C20 1.495(10) .
C19 H19A 0.9700 .
C19 H19B 0.9700 .
C20 O5 1.420(6) .
C20 H20A 0.9700 .
C20 H20B 0.9700 .
C21 O5 1.357(5) .
C21 C22 1.3900 .
C21 C26 1.3900 .
C22 C23 1.3900 .
C22 H22 0.9300 .
C23 C24 1.3900 .
C23 H23 0.9300 .
C24 C25 1.3900 .
C24 H24 0.9300 .
C25 C26 1.3900 .
C25 H25 0.9300 .
C26 C27 1.491(6) .
C27 O6 1.230(5) .
C27 N2 1.326(6) .
C28 N2 1.436(6) .
C28 C29 1.507(7) .
C28 H28A 0.9700 .
C28 H28B 0.9700 .
C29 C30 1.3900 .
C29 C34 1.3900 .
C30 C31 1.3900 .
C30 H30 0.9300 .
C31 C32 1.3900 .
C31 H31 0.9300 .
C32 C33 1.3900 .
C32 H32 0.9300 .
C33 C34 1.3900 .
C33 H33 0.9300 .
C34 H34 0.9300 .
C35 C36 1.3900 .
C35 C40 1.3900 .
C35 H35 0.9300 .
C36 C37 1.3900 .
C36 H36 0.9300 .
C37 C38 1.3900 .
C37 H37 0.9300 .
C38 C39 1.3900 .
C38 H38 0.9300 .
C39 C40 1.3900 .
C39 H39 0.9300 .
C40 C41 1.470(6) .
C41 N3 1.470(6) .
C41 H41A 0.9700 .
C41 H41B 0.9700 .
C42 O7 1.248(4) .
C42 N3 1.308(5) .
C42 C43 1.498(5) .
C43 C44 1.3900 .
C43 C48 1.3900 .
C44 C45 1.3900 .
C44 H44 0.9300 .
C45 C46 1.3900 .
C45 H45 0.9300 .
C46 C47 1.3900 .
C46 H46 0.9300 .
C47 C48 1.3900 .
C47 H47 0.9300 .
C48 O8 1.355(4) .
C49 O8 1.424(5) .
C49 C50 1.484(7) .
C49 H49A 0.9700 .
C49 H49B 0.9700 .
C50 O9 1.411(6) .
C50 H50A 0.9700 .
C50 H50B 0.9700 .
C51 O9 1.414(6) .
C51 C17 1.490(8) 1_556
C51 H51A 0.9700 .
C51 H51B 0.9700 .
N1 H1A 0.8600 .
N2 H2A 0.8600 .
N3 H3A 0.8600 .
N4 O12 1.207(5) .
N4 O11 1.245(5) .
N4 O10 1.254(5) .
N5 O14 1.207(5) .
N5 O15 1.253(5) .
N5 O13 1.266(5) .
N6 O17 1.216(5) .
N6 O16 1.259(5) .
N6 O18 1.265(5) .

loop_
_geom_torsion_atom_site_label_1
_geom_torsion_atom_site_label_2
_geom_torsion_atom_site_label_3
_geom_torsion_atom_site_label_4
_geom_torsion
_geom_torsion_site_symmetry_1
C6 C1 C2 C3 0.0 .
C1 C2 C3 C4 0.0 .
C2 C3 C4 C5 0.0 .
C3 C4 C5 C6 0.0 .
C4 C5 C6 C1 0.0 .
C4 C5 C6 C7 -177.1(4) .
C2 C1 C6 C5 0.0 .
C2 C1 C6 C7 177.0(4) .
C5 C6 C7 N1 -52.1(5) .
C1 C6 C7 N1 130.9(4) .
O1 C8 C9 C10 5.3(5) .
N1 C8 C9 C10 -174.2(3) .
O1 C8 C9 C14 -175.2(3) .
N1 C8 C9 C14 5.2(5) .
C14 C9 C10 C11 0.0 .
C8 C9 C10 C11 179.5(3) .
C9 C10 C11 C12 0.0 .
C10 C11 C12 C13 0.0 .
C11 C12 C13 C14 0.0 .
C12 C13 C14 O2 178.2(3) .
C12 C13 C14 C9 0.0 .
C10 C9 C14 O2 -178.2(3) .
C8 C9 C14 O2 2.3(4) .
C10 C9 C14 C13 0.0 .
C8 C9 C14 C13 -179.4(3) .
O2 C15 C16 O3 -63.9(5) .
O4 C19 C20 O5 -64.3(8) .
O5 C21 C22 C23 174.7(4) .
C26 C21 C22 C23 0.0 .
C21 C22 C23 C24 0.0 .
C22 C23 C24 C25 0.0 .
C23 C24 C25 C26 0.0 .
C24 C25 C26 C21 0.0 .
C24 C25 C26 C27 179.9(3) .
O5 C21 C26 C25 -175.0(4) .
C22 C21 C26 C25 0.0 .
O5 C21 C26 C27 5.0(4) .
C22 C21 C26 C27 -179.9(4) .
C25 C26 C27 O6 23.2(5) .
C21 C26 C27 O6 -156.9(3) .
C25 C26 C27 N2 -152.9(4) .
C21 C26 C27 N2 27.1(5) .
N2 C28 C29 C30 157.1(3) .
N2 C28 C29 C34 -24.8(5) .
C34 C29 C30 C31 0.0 .
C28 C29 C30 C31 178.1(3) .
C29 C30 C31 C32 0.0 .
C30 C31 C32 C33 0.0 .
C31 C32 C33 C34 0.0 .
C32 C33 C34 C29 0.0 .
C30 C29 C34 C33 0.0 .
C28 C29 C34 C33 -178.0(3) .
C40 C35 C36 C37 0.0 .
C35 C36 C37 C38 0.0 .
C36 C37 C38 C39 0.0 .
C37 C38 C39 C40 0.0 .
C38 C39 C40 C35 0.0 .
C38 C39 C40 C41 -174.8(3) .
C36 C35 C40 C39 0.0 .
C36 C35 C40 C41 174.9(3) .
C39 C40 C41 N3 -117.0(4) .
C35 C40 C41 N3 68.2(5) .
O7 C42 C43 C44 1.6(4) .
N3 C42 C43 C44 179.1(3) .
O7 C42 C43 C48 -178.4(3) .
N3 C42 C43 C48 -0.9(5) .
C48 C43 C44 C45 0.0 .
C42 C43 C44 C45 180.0(3) .
C43 C44 C45 C46 0.0 .
C44 C45 C46 C47 0.0 .
C45 C46 C47 C48 0.0 .
C46 C47 C48 O8 178.1(3) .
C46 C47 C48 C43 0.0 .
C44 C43 C48 O8 -178.2(3) .
C42 C43 C48 O8 1.8(3) .
C44 C43 C48 C47 0.0 .
C42 C43 C48 C47 -180.0(3) .
O8 C49 C50 O9 -67.3(5) .
O1 C8 N1 C7 3.3(7) .
C9 C8 N1 C7 -177.2(4) .
C6 C7 N1 C8 144.0(5) .
O6 C27 N2 C28 -2.8(8) .
C26 C27 N2 C28 173.2(5) .
C29 C28 N2 C27 103.3(6) .
O7 C42 N3 C41 6.5(7) .
C43 C42 N3 C41 -171.0(4) .
C40 C41 N3 C42 -142.0(4) .
N1 C8 O1 Er1 -91(2) .
C9 C8 O1 Er1 90(2) .
O6 Er1 O1 C8 -122(2) .
O7 Er1 O1 C8 180(100) .
O11 Er1 O1 C8 106(2) .
O13 Er1 O1 C8 34(2) .
O18 Er1 O1 C8 -38(2) .
O16 Er1 O1 C8 -58(2) .
O10 Er1 O1 C8 155(2) .
O15 Er1 O1 C8 39(2) .
C13 C14 O2 C15 5.0(5) .
C9 C14 O2 C15 -176.8(4) .
C16 C15 O2 C14 -174.5(4) .
C15 C16 O3 C17 175.9(4) .
C51 C17 O3 C16 -175.9(4) 1_554
C20 C19 O4 C18 -178.9(6) .
C18 C18 O4 C19 -177.7(7) 2_676
C22 C21 O5 C20 -8.2(7) .
C26 C21 O5 C20 166.7(5) .
C19 C20 O5 C21 -155.2(5) .
N2 C27 O6 Er1 -135.6(18) .
C26 C27 O6 Er1 48(2) .
O1 Er1 O6 C27 -112(2) .
O7 Er1 O6 C27 43(2) .
O11 Er1 O6 C27 -27(2) .
O13 Er1 O6 C27 107(2) .
O18 Er1 O6 C27 170(2) .
O16 Er1 O6 C27 117(2) .
O10 Er1 O6 C27 -34(2) .
O15 Er1 O6 C27 -145.8(19) .
N3 C42 O7 Er1 85.6(8) .
C43 C42 O7 Er1 -96.9(7) .
O1 Er1 O7 C42 108.1(7) .
O6 Er1 O7 C42 51.2(7) .
O11 Er1 O7 C42 -174.5(7) .
O13 Er1 O7 C42 -99.9(7) .
O18 Er1 O7 C42 -25.1(8) .
O16 Er1 O7 C42 -26.1(7) .
O10 Er1 O7 C42 132.7(7) .
O15 Er1 O7 C42 -122.5(7) .
C47 C48 O8 C49 1.2(5) .
C43 C48 O8 C49 179.4(3) .
C50 C49 O8 C48 -179.8(4) .
C49 C50 O9 C51 177.1(4) .
C17 C51 O9 C50 -178.5(4) 1_556
O12 N4 O10 Er1 -178.8(4) .
O11 N4 O10 Er1 -0.2(4) .
O1 Er1 O10 N4 -104.4(3) .
O6 Er1 O10 N4 173.8(3) .
O7 Er1 O10 N4 88.0(3) .
O11 Er1 O10 N4 0.1(3) .
O13 Er1 O10 N4 17.5(3) .
O18 Er1 O10 N4 -130.8(3) .
O16 Er1 O10 N4 123.1(3) .
O15 Er1 O10 N4 -39.0(3) .
O12 N4 O11 Er1 178.8(4) .
O10 N4 O11 Er1 0.2(4) .
O1 Er1 O11 N4 70.2(3) .
O6 Er1 O11 N4 -8.5(4) .
O7 Er1 O11 N4 -80.6(3) .
O13 Er1 O11 N4 -165.1(3) .
O18 Er1 O11 N4 142.4(3) .
O16 Er1 O11 N4 -130.0(3) .
O10 Er1 O11 N4 -0.1(3) .
O15 Er1 O11 N4 140.4(3) .
O14 N5 O13 Er1 169.7(4) .
O15 N5 O13 Er1 -10.1(4) .
O1 Er1 O13 N5 11.7(3) .
O6 Er1 O13 N5 144.0(3) .
O7 Er1 O13 N5 -151.8(3) .
O11 Er1 O13 N5 -70.0(3) .
O18 Er1 O13 N5 80.8(3) .
O16 Er1 O13 N5 133.4(3) .
O10 Er1 O13 N5 -84.1(3) .
O15 Er1 O13 N5 5.8(2) .
O14 N5 O15 Er1 -170.0(4) .
O13 N5 O15 Er1 9.8(4) .
O1 Er1 O15 N5 179.2(3) .
O6 Er1 O15 N5 -145.4(2) .
O7 Er1 O15 N5 23.1(3) .
O11 Er1 O15 N5 79.4(3) .
O13 Er1 O15 N5 -5.9(2) .
O18 Er1 O15 N5 -99.3(3) .
O16 Er1 O15 N5 -57.4(3) .
O10 Er1 O15 N5 111.5(3) .
O17 N6 O16 Er1 -177.3(4) .
O18 N6 O16 Er1 1.3(4) .
O1 Er1 O16 N6 24.5(3) .
O6 Er1 O16 N6 90.8(3) .
O7 Er1 O16 N6 178.3(3) .
O11 Er1 O16 N6 -130.3(3) .
O13 Er1 O16 N6 -95.0(3) .
O18 Er1 O16 N6 -0.8(2) .
O10 Er1 O16 N6 142.6(3) .
O15 Er1 O16 N6 -54.8(3) .
O17 N6 O18 Er1 177.3(4) .
O16 N6 O18 Er1 -1.3(4) .
O1 Er1 O18 N6 -158.4(3) .
O6 Er1 O18 N6 -77.2(2) .
O7 Er1 O18 N6 -0.4(3) .
O11 Er1 O18 N6 124.3(3) .
O13 Er1 O18 N6 74.1(2) .
O16 Er1 O18 N6 0.8(2) .
O10 Er1 O18 N6 -132.1(3) .
O15 Er1 O18 N6 126.3(3) .

loop_
_platon_squeeze_void_nr
_platon_squeeze_void_average_x
_platon_squeeze_void_average_y
_platon_squeeze_void_average_z
_platon_squeeze_void_volume
_platon_squeeze_void_count_electrons
1 0.500 0.158 0.000 673.4 67.7
